data_4344823
loop_
_publ_author_name
'Peng, Yan'
'Mereacre, Valeriu'
'Baniodeh, Amer'
'Lan, Yanhua'
'Schlageter, Martin'
'Kostakis, George E.'
'Powell, Annie K.'

_publ_section_title
;
 Effect of Ligand Field Tuning on the SMM Behavior for Three Related
 Alkoxide-Bridged Dysprosium Dimers.
;
_journal_issue 1
_journal_name_full 'Inorganic chemistry'
_journal_page_first 68
_journal_paper_doi 10.1021/acs.inorgchem.5b01793
_journal_volume 55
_journal_year 2015
_chemical_formula_moiety C20H30Dy2N8O16
_chemical_formula_sum 'C20 H30 Dy2 N8 O16'
_chemical_formula_weight 963.52
_space_group_crystal_system monoclinic
_space_group_IT_number 14
_space_group_name_Hall '-P 2ybc'
_space_group_name_H-M_alt 'P 1 21/c 1'
_atom_sites_solution_hydrogens geom
_atom_sites_solution_primary direct
_atom_sites_solution_secondary difmap
_audit_creation_method SHELXL-97
_cell_angle_alpha 90.00
_cell_angle_beta 90.972(12)
_cell_angle_gamma 90.00
_cell_formula_units_Z 2
_cell_length_a 11.4774(16)
_cell_length_b 15.404(2)
_cell_length_c 8.6564(11)
_cell_measurement_reflns_used 3606
_cell_measurement_temperature 293(2)
_cell_measurement_theta_max 27.5166
_cell_measurement_theta_min 2.6446
_cell_volume 1530.2(4)
_computing_structure_refinement 'SHELXL-97 (Sheldrick, 1997)'
_computing_structure_solution 'SHELXS-97 (Sheldrick, 1990)'
_diffrn_ambient_temperature 293(2)
_diffrn_measured_fraction_theta_full 0.971
_diffrn_measured_fraction_theta_max 0.971
_diffrn_measurement_device_type CCD
_diffrn_measurement_method CCD_Profile_fitting
_diffrn_radiation_monochromator graphite
_diffrn_radiation_source 'fine-focus sealed tube'
_diffrn_radiation_type MoK\a
_diffrn_radiation_wavelength 0.71073
_diffrn_reflns_av_R_equivalents 0.0543
_diffrn_reflns_av_sigmaI/netI 0.0518
_diffrn_reflns_limit_h_max 13
_diffrn_reflns_limit_h_min -13
_diffrn_reflns_limit_k_max 18
_diffrn_reflns_limit_k_min -18
_diffrn_reflns_limit_l_max 10
_diffrn_reflns_limit_l_min -10
_diffrn_reflns_number 10079
_diffrn_reflns_theta_full 25.50
_diffrn_reflns_theta_max 25.50
_diffrn_reflns_theta_min 2.64
_exptl_absorpt_coefficient_mu 4.930
_exptl_absorpt_correction_T_max 1.0000
_exptl_absorpt_correction_T_min 0.6074
_exptl_absorpt_correction_type multi-scan
_exptl_crystal_colour colourless
_exptl_crystal_density_diffrn 2.091
_exptl_crystal_density_method 'not measured'
_exptl_crystal_description prism
_exptl_crystal_F_000 932
_exptl_crystal_size_max 0.4000
_exptl_crystal_size_mid 0.2000
_exptl_crystal_size_min 0.1000
_refine_diff_density_max 0.861
_refine_diff_density_min -0.677
_refine_diff_density_rms 0.138
_refine_ls_extinction_method none
_refine_ls_goodness_of_fit_ref 0.986
_refine_ls_hydrogen_treatment mixed
_refine_ls_matrix_type full
_refine_ls_number_parameters 208
_refine_ls_number_reflns 2775
_refine_ls_number_restraints 0
_refine_ls_restrained_S_all 0.986
_refine_ls_R_factor_all 0.0497
_refine_ls_R_factor_gt 0.0391
_refine_ls_shift/su_max 0.001
_refine_ls_shift/su_mean 0.000
_refine_ls_structure_factor_coef Fsqd
_refine_ls_weighting_details 'calc w=1/[\s^2^(Fo^2^)+(0.0522P)^2^+3.2203P] where P=(Fo^2^+2Fc^2^)/3'
_refine_ls_weighting_scheme calc
_refine_ls_wR_factor_gt 0.0918
_refine_ls_wR_factor_ref 0.0989
_reflns_number_gt 2366
_reflns_number_total 2775
_reflns_threshold_expression >2sigma(I)
_cod_data_source_file ic5b01793_si_002.cif
_cod_data_source_block a
_cod_depositor_comments
;
 Updating space group information.

 Antanas Vaitkus,
 2018-06-07
;
_cod_original_sg_symbol_H-M p21/c
_cod_database_code 4344823

loop_
_space_group_symop_id
_space_group_symop_operation_xyz
1 x,y,z
2 -x,y+1/2,-z+1/2
3 -x,-y,-z
4 x,-y+1/2,z+1/2

loop_
_atom_site_label
_atom_site_type_symbol
_atom_site_fract_x
_atom_site_fract_y
_atom_site_fract_z
_atom_site_U_iso_or_equiv
_atom_site_adp_type
_atom_site_occupancy
_atom_site_symmetry_multiplicity
_atom_site_calc_flag
_atom_site_refinement_flags
Dy1 Dy 0.86842(3) 0.569780(18) -0.00967(3) 0.02838(14) Uani 1 1 d .
C1 C 0.7741(7) 0.3941(5) -0.2230(9) 0.0406(18) Uani 1 1 d .
H1A H 0.8366 0.4115 -0.2825 0.049 Uiso 1 1 calc R
C2 C 0.7065(8) 0.3253(5) -0.2729(10) 0.051(2) Uani 1 1 d .
H2A H 0.7227 0.2973 -0.3652 0.062 Uiso 1 1 calc R
C3 C 0.6158(8) 0.2987(6) -0.1854(11) 0.057(2) Uani 1 1 d .
H3A H 0.5696 0.2523 -0.2172 0.069 Uiso 1 1 calc R
C4 C 0.5933(7) 0.3409(5) -0.0504(10) 0.0446(19) Uani 1 1 d .
H4A H 0.5320 0.3230 0.0108 0.054 Uiso 1 1 calc R
C5 C 0.6609(7) 0.4090(5) -0.0061(9) 0.0391(18) Uani 1 1 d .
C6 C 0.6367(6) 0.4598(5) 0.1405(9) 0.0407(18) Uani 1 1 d .
H6A H 0.5825 0.5064 0.1169 0.049 Uiso 1 1 calc R
H6B H 0.6008 0.4217 0.2151 0.049 Uiso 1 1 calc R
C7 C 0.8195(7) 0.4268(5) 0.2743(9) 0.0418(19) Uani 1 1 d .
H7A H 0.8161 0.3765 0.2069 0.050 Uiso 1 1 calc R
H7B H 0.7908 0.4098 0.3746 0.050 Uiso 1 1 calc R
C8 C 0.9446(7) 0.4578(6) 0.2908(8) 0.0434(19) Uani 1 1 d .
H8A H 0.9492 0.5046 0.3655 0.052 Uiso 1 1 calc R
H8B H 0.9935 0.4106 0.3279 0.052 Uiso 1 1 calc R
C9 C 0.7148(8) 0.5602(5) 0.3321(9) 0.047(2) Uani 1 1 d .
H9A H 0.7747 0.5594 0.4125 0.056 Uiso 1 1 calc R
H9B H 0.6418 0.5431 0.3780 0.056 Uiso 1 1 calc R
C10 C 0.7036(8) 0.6499(6) 0.2687(10) 0.053(2) Uani 1 1 d .
H10A H 0.6359 0.6537 0.2004 0.063 Uiso 1 1 calc R
H10B H 0.6941 0.6912 0.3521 0.063 Uiso 1 1 calc R
N1 N 0.7523(5) 0.4374(3) -0.0901(7) 0.0344(14) Uani 1 1 d .
N2 N 0.7455(5) 0.4970(4) 0.2091(6) 0.0340(14) Uani 1 1 d .
N3 N 0.6869(6) 0.6163(4) -0.2376(7) 0.0399(15) Uani 1 1 d .
N4 N 0.9948(6) 0.7365(4) -0.0402(7) 0.0421(16) Uani 1 1 d .
O1 O 0.9847(4) 0.4870(3) 0.1470(5) 0.0318(11) Uani 1 1 d .
O8 O 0.8066(5) 0.6692(3) 0.1857(6) 0.0513(15) Uani 1 1 d .
H8C H 0.8490 0.7194 0.2070 0.062 Uiso 1 1 calc R
O2 O 0.6730(5) 0.6216(3) -0.0920(6) 0.0440(13) Uani 1 1 d .
O3 O 0.6088(5) 0.6366(4) -0.3279(7) 0.0644(18) Uani 1 1 d .
O4 O 0.7836(5) 0.5886(3) -0.2823(6) 0.0392(12) Uani 1 1 d .
O5 O 0.9103(5) 0.7127(3) -0.1276(6) 0.0496(14) Uani 1 1 d .
O6 O 1.0377(6) 0.8081(4) -0.0545(7) 0.072(2) Uani 1 1 d .
O7 O 1.0284(5) 0.6821(4) 0.0564(7) 0.0548(15) Uani 1 1 d .

loop_
_atom_site_aniso_label
_atom_site_aniso_U_11
_atom_site_aniso_U_22
_atom_site_aniso_U_33
_atom_site_aniso_U_23
_atom_site_aniso_U_13
_atom_site_aniso_U_12
Dy1 0.0327(3) 0.02610(19) 0.0264(2) 0.00049(13) -0.00065(14) 0.00042(13)
C1 0.040(5) 0.040(4) 0.042(4) -0.004(4) 0.000(4) 0.000(4)
C2 0.055(6) 0.049(5) 0.049(5) -0.020(4) -0.009(4) 0.004(4)
C3 0.049(6) 0.049(5) 0.074(6) -0.013(5) -0.003(5) -0.014(4)
C4 0.036(5) 0.040(4) 0.058(5) 0.010(4) -0.001(4) -0.007(4)
C5 0.052(5) 0.032(4) 0.033(4) -0.001(3) 0.002(4) -0.005(3)
C6 0.031(5) 0.040(4) 0.052(5) -0.001(4) 0.015(4) -0.005(3)
C7 0.043(5) 0.045(4) 0.038(4) 0.009(3) 0.009(4) 0.001(4)
C8 0.045(5) 0.057(5) 0.027(4) 0.011(4) -0.001(3) -0.001(4)
C9 0.047(5) 0.060(5) 0.034(4) -0.008(4) 0.013(4) 0.001(4)
C10 0.052(6) 0.058(5) 0.049(5) -0.028(4) 0.008(4) -0.006(4)
N1 0.036(4) 0.033(3) 0.034(3) 0.000(3) 0.002(3) -0.001(3)
N2 0.034(4) 0.037(3) 0.032(3) -0.003(3) 0.009(3) 0.002(3)
N3 0.046(4) 0.035(3) 0.039(4) 0.000(3) -0.003(3) 0.000(3)
N4 0.051(4) 0.040(4) 0.036(3) -0.007(3) 0.011(3) -0.008(3)
O1 0.034(3) 0.038(3) 0.024(2) 0.006(2) 0.001(2) 0.000(2)
O8 0.063(4) 0.044(3) 0.047(3) -0.017(3) 0.009(3) -0.014(3)
O2 0.043(3) 0.050(3) 0.039(3) -0.005(2) 0.007(2) 0.008(3)
O3 0.052(4) 0.095(5) 0.046(3) 0.006(3) -0.014(3) 0.021(3)
O4 0.034(3) 0.053(3) 0.031(3) -0.004(2) 0.002(2) 0.003(2)
O5 0.066(4) 0.038(3) 0.044(3) 0.004(3) -0.011(3) -0.006(3)
O6 0.103(6) 0.048(4) 0.065(4) -0.003(3) 0.008(4) -0.038(4)
O7 0.052(4) 0.058(4) 0.054(4) 0.008(3) -0.016(3) -0.001(3)

loop_
_atom_type_symbol
_atom_type_description
_atom_type_scat_dispersion_real
_atom_type_scat_dispersion_imag
_atom_type_scat_source
C C 0.0033 0.0016 'International Tables Vol C Tables 4.2.6.8 and 6.1.1.4'
H H 0.0000 0.0000 'International Tables Vol C Tables 4.2.6.8 and 6.1.1.4'
N N 0.0061 0.0033 'International Tables Vol C Tables 4.2.6.8 and 6.1.1.4'
O O 0.0106 0.0060 'International Tables Vol C Tables 4.2.6.8 and 6.1.1.4'
Dy Dy -0.1892 4.4098 'International Tables Vol C Tables 4.2.6.8 and 6.1.1.4'

loop_
_geom_angle_atom_site_label_1
_geom_angle_atom_site_label_2
_geom_angle_atom_site_label_3
_geom_angle
_geom_angle_site_symmetry_1
_geom_angle_site_symmetry_3
O1 Dy1 O1 70.21(17) 3_765 .
O1 Dy1 O8 148.44(18) 3_765 .
O1 Dy1 O8 96.60(18) . .
O1 Dy1 O2 130.93(16) 3_765 .
O1 Dy1 O2 150.62(17) . .
O8 Dy1 O2 73.71(18) . .
O1 Dy1 O5 88.58(18) 3_765 .
O1 Dy1 O5 128.87(18) . .
O8 Dy1 O5 77.58(18) . .
O2 Dy1 O5 77.05(18) . .
O1 Dy1 N1 86.40(18) 3_765 .
O1 Dy1 N1 90.74(17) . .
O8 Dy1 N1 123.3(2) . .
O2 Dy1 N1 73.14(18) . .
O5 Dy1 N1 135.13(18) . .
O1 Dy1 O4 80.42(16) 3_765 .
O1 Dy1 O4 145.52(17) . .
O8 Dy1 O4 117.80(18) . .
O2 Dy1 O4 50.78(17) . .
O5 Dy1 O4 65.91(17) . .
N1 Dy1 O4 69.29(18) . .
O1 Dy1 O7 80.86(18) 3_765 .
O1 Dy1 O7 80.56(17) . .
O8 Dy1 O7 68.50(19) . .
O2 Dy1 O7 119.07(17) . .
O5 Dy1 O7 49.69(17) . .
N1 Dy1 O7 166.4(2) . .
O4 Dy1 O7 112.78(17) . .
O1 Dy1 N2 128.96(17) 3_765 .
O1 Dy1 N2 69.41(17) . .
O8 Dy1 N2 66.16(18) . .
O2 Dy1 N2 81.39(18) . .
O5 Dy1 N2 141.76(18) . .
N1 Dy1 N2 64.40(18) . .
O4 Dy1 N2 120.85(17) . .
O7 Dy1 N2 120.96(18) . .
O1 Dy1 N3 105.59(17) 3_765 .
O1 Dy1 N3 159.98(16) . .
O8 Dy1 N3 95.92(19) . .
O2 Dy1 N3 25.52(17) . .
O5 Dy1 N3 69.29(17) . .
N1 Dy1 N3 69.32(17) . .
O4 Dy1 N3 25.27(16) . .
O7 Dy1 N3 118.68(17) . .
N2 Dy1 N3 101.82(18) . .
O1 Dy1 Dy1 35.29(11) 3_765 3_765
O1 Dy1 Dy1 34.91(11) . 3_765
O8 Dy1 Dy1 126.08(14) . 3_765
O2 Dy1 Dy1 159.00(12) . 3_765
O5 Dy1 Dy1 111.73(14) . 3_765
N1 Dy1 Dy1 88.27(14) . 3_765
O4 Dy1 Dy1 113.89(12) . 3_765
O7 Dy1 Dy1 78.62(13) . 3_765
N2 Dy1 Dy1 99.59(13) . 3_765
N3 Dy1 Dy1 137.77(13) . 3_765
N1 C1 C2 122.2(8) . .
N1 C1 H1A 118.9 . .
C2 C1 H1A 118.9 . .
C3 C2 C1 119.2(8) . .
C3 C2 H2A 120.4 . .
C1 C2 H2A 120.4 . .
C2 C3 C4 119.4(8) . .
C2 C3 H3A 120.3 . .
C4 C3 H3A 120.3 . .
C5 C4 C3 119.6(8) . .
C5 C4 H4A 120.2 . .
C3 C4 H4A 120.2 . .
C4 C5 N1 122.7(7) . .
C4 C5 C6 121.5(8) . .
N1 C5 C6 115.8(6) . .
N2 C6 C5 111.6(6) . .
N2 C6 H6A 109.3 . .
C5 C6 H6A 109.3 . .
N2 C6 H6B 109.3 . .
C5 C6 H6B 109.3 . .
H6A C6 H6B 108.0 . .
N2 C7 C8 110.0(6) . .
N2 C7 H7A 109.7 . .
C8 C7 H7A 109.7 . .
N2 C7 H7B 109.7 . .
C8 C7 H7B 109.7 . .
H7A C7 H7B 108.2 . .
O1 C8 C7 109.9(6) . .
O1 C8 H8A 109.7 . .
C7 C8 H8A 109.7 . .
O1 C8 H8B 109.7 . .
C7 C8 H8B 109.7 . .
H8A C8 H8B 108.2 . .
N2 C9 C10 111.3(6) . .
N2 C9 H9A 109.4 . .
C10 C9 H9A 109.4 . .
N2 C9 H9B 109.4 . .
C10 C9 H9B 109.4 . .
H9A C9 H9B 108.0 . .
O8 C10 C9 108.1(7) . .
O8 C10 H10A 110.1 . .
C9 C10 H10A 110.1 . .
O8 C10 H10B 110.1 . .
C9 C10 H10B 110.1 . .
H10A C10 H10B 108.4 . .
C1 N1 C5 116.8(6) . .
C1 N1 Dy1 121.8(5) . .
C5 N1 Dy1 121.3(5) . .
C7 N2 C6 110.1(6) . .
C7 N2 C9 110.3(6) . .
C6 N2 C9 109.3(6) . .
C7 N2 Dy1 105.9(4) . .
C6 N2 Dy1 109.5(4) . .
C9 N2 Dy1 111.8(4) . .
O3 N3 O4 122.2(7) . .
O3 N3 O2 120.9(7) . .
O4 N3 O2 116.9(6) . .
O3 N3 Dy1 177.6(6) . .
O4 N3 Dy1 60.2(3) . .
O2 N3 Dy1 56.7(3) . .
O6 N4 O7 124.1(7) . .
O6 N4 O5 120.5(7) . .
O7 N4 O5 115.5(6) . .
C8 O1 Dy1 126.9(4) . 3_765
C8 O1 Dy1 120.6(4) . .
Dy1 O1 Dy1 109.79(17) 3_765 .
C10 O8 Dy1 118.7(4) . .
C10 O8 H8C 120.6 . .
Dy1 O8 H8C 120.6 . .
N3 O2 Dy1 97.8(4) . .
N3 O4 Dy1 94.5(4) . .
N4 O5 Dy1 99.3(4) . .
N4 O7 Dy1 95.3(4) . .

loop_
_geom_bond_atom_site_label_1
_geom_bond_atom_site_label_2
_geom_bond_distance
_geom_bond_site_symmetry_2
Dy1 O1 2.256(5) 3_765
Dy1 O1 2.277(4) .
Dy1 O8 2.398(5) .
Dy1 O2 2.474(5) .
Dy1 O5 2.477(5) .
Dy1 N1 2.527(6) .
Dy1 O4 2.554(5) .
Dy1 O7 2.579(6) .
Dy1 N2 2.632(6) .
Dy1 N3 2.934(6) .
Dy1 Dy1 3.7088(7) 3_765
C1 N1 1.356(9) .
C1 C2 1.379(11) .
C1 H1A 0.9300 .
C2 C3 1.360(12) .
C2 H2A 0.9300 .
C3 C4 1.365(12) .
C3 H3A 0.9300 .
C4 C5 1.357(11) .
C4 H4A 0.9300 .
C5 N1 1.359(10) .
C5 C6 1.520(10) .
C6 N2 1.488(9) .
C6 H6A 0.9700 .
C6 H6B 0.9700 .
C7 N2 1.480(9) .
C7 C8 1.517(11) .
C7 H7A 0.9700 .
C7 H7B 0.9700 .
C8 O1 1.408(8) .
C8 H8A 0.9700 .
C8 H8B 0.9700 .
C9 N2 1.489(9) .
C9 C10 1.492(11) .
C9 H9A 0.9700 .
C9 H9B 0.9700 .
C10 O8 1.425(10) .
C10 H10A 0.9700 .
C10 H10B 0.9700 .
N3 O3 1.220(8) .
N3 O4 1.256(8) .
N3 O2 1.276(8) .
N4 O6 1.215(8) .
N4 O7 1.241(8) .
N4 O5 1.274(8) .
O1 Dy1 2.256(5) 3_765
O8 H8C 0.9300 .

loop_
_geom_hbond_atom_site_label_D
_geom_hbond_atom_site_label_H
_geom_hbond_atom_site_label_A
_geom_hbond_distance_DH
_geom_hbond_distance_HA
_geom_hbond_distance_DA
_geom_hbond_angle_DHA
_geom_hbond_site_symmetry_A
O8 H8C O5 0.93 1.90 2.697(7) 142.5 4_576
